data_7027689
loop_
_publ_author_name
'Iveson, Peter B.'
'Drew, Michael G. B.'
'Hudson, Michael J.'
'Madic, Charles'

_publ_section_title
;
 Structural studies of lanthanide complexes with new hydrophobic
 malonamide solvent extraction agents&#x200A;&#x2020;
;
_journal_issue 20
_journal_name_full 'Journal of the Chemical Society, Dalton Transactions'
_journal_page_first 3605
_journal_paper_doi 10.1039/a905579g
_journal_year 1999
_chemical_formula_sum 'C21 H26 N2 O2'
_chemical_formula_weight 338.44
_chemical_name_common L3
_chemical_name_systematic
; 
 ? 
;
_space_group_IT_number 14
_symmetry_cell_setting monoclinic
_symmetry_space_group_name_Hall '-P 2yab'
_symmetry_space_group_name_H-M 'P 1 21/a 1'
_atom_sites_solution_hydrogens geom
_atom_sites_solution_primary direct
_atom_sites_solution_secondary difmap
_audit_creation_method SHELXL-97
_cell_angle_alpha 90.00
_cell_angle_beta 117.610(10)
_cell_angle_gamma 90.00
_cell_formula_units_Z 4
_cell_length_a 8.910(12)
_cell_length_b 26.75(3)
_cell_length_c 9.245(9)
_cell_measurement_reflns_used all
_cell_measurement_temperature 293(2)
_cell_volume 1953(4)
_computing_cell_refinement XDS
_computing_data_collection 'XDS (Kabsch, 1991)'
_computing_data_reduction XDS
_computing_molecular_graphics PLATON(Spek,1994)
_computing_structure_refinement 'SHELXL-93 (Sheldrick, 1993)'
_computing_structure_solution 'SHELXS-86 (Sheldrick, 1990)'
_diffrn_ambient_temperature 293(2)
_diffrn_measurement_device 'Marresearch Image Plate'
_diffrn_measurement_method '95 frames at 2^o intervals, counting time 2 min.'
_diffrn_radiation_monochromator graphite
_diffrn_radiation_source 'fine-focus sealed tube'
_diffrn_radiation_type MoK\a
_diffrn_radiation_wavelength 0.71073
_diffrn_reflns_av_R_equivalents 0.0194
_diffrn_reflns_av_sigmaI/netI 0.0257
_diffrn_reflns_limit_h_max 10
_diffrn_reflns_limit_h_min 0
_diffrn_reflns_limit_k_max 31
_diffrn_reflns_limit_k_min -31
_diffrn_reflns_limit_l_max 8
_diffrn_reflns_limit_l_min -10
_diffrn_reflns_number 4290
_diffrn_reflns_theta_max 24.92
_diffrn_reflns_theta_min 2.49
_diffrn_standards_number n/a
_exptl_absorpt_coefficient_mu 0.074
_exptl_absorpt_correction_type none
_exptl_crystal_density_diffrn 1.151
_exptl_crystal_density_method 'not measured'
_exptl_crystal_F_000 728
_exptl_crystal_size_max 0.38
_exptl_crystal_size_mid 0.30
_exptl_crystal_size_min 0.30
_refine_diff_density_max 0.157
_refine_diff_density_min -0.172
_refine_diff_density_rms 0.037
_refine_ls_extinction_coef 0.049(5)
_refine_ls_extinction_expression Fc^*^=kFc[1+0.001xFc^2^\l^3^/sin(2\q)]^-1/4^
_refine_ls_extinction_method SHELXL
_refine_ls_goodness_of_fit_ref 1.081
_refine_ls_hydrogen_treatment mixed
_refine_ls_matrix_type full
_refine_ls_number_parameters 230
_refine_ls_number_reflns 2636
_refine_ls_number_restraints 0
_refine_ls_restrained_S_all 1.081
_refine_ls_R_factor_all 0.0699
_refine_ls_R_factor_gt 0.0527
_refine_ls_shift/su_max 0.003
_refine_ls_shift/su_mean 0.000
_refine_ls_structure_factor_coef Fsqd
_refine_ls_weighting_details 'w=1/[\s^2^(Fo^2^)+(0.0884P)^2^+0.4066P] where P=(Fo^2^+2Fc^2^)/3'
_refine_ls_weighting_scheme calc
_refine_ls_wR_factor_gt 0.1465
_refine_ls_wR_factor_ref 0.1596
_reflns_number_gt 2034
_reflns_number_total 2636
_reflns_threshold_expression >2sigma(I)
_cod_data_source_file 905579Gsup1.cif
_cod_data_source_block L3
_cod_depositor_comments
;
The following automatic conversions were performed:

'_refine_ls_weighting_scheme' value 'calc
w=1/[\s^2^(Fo^2^)+(0.0884P)^2^+0.4066P] where P=(Fo^2^+2Fc^2^)/3' was
changed to 'calc'. New tag '_refine_ls_weighting_details' was
created. The value of the new tag was set to
'w=1/[\s^2^(Fo^2^)+(0.0884P)^2^+0.4066P] where P=(Fo^2^+2Fc^2^)/3'.

Automatic conversion script
Id: cif_fix_values 3143 2015-03-26 13:38:13Z robertas 
;
_cod_original_cell_volume 1952(4)
_cod_original_sg_symbol_H-M P21/a
_cod_database_code 7027689

loop_
_symmetry_equiv_pos_as_xyz
'x, y, z'
'-x+1/2, y+1/2, -z'
'-x, -y, -z'
'x-1/2, -y-1/2, z'

loop_
_atom_site_label
_atom_site_type_symbol
_atom_site_fract_x
_atom_site_fract_y
_atom_site_fract_z
_atom_site_U_iso_or_equiv
_atom_site_adp_type
_atom_site_occupancy
_atom_site_calc_flag
_atom_site_refinement_flags
C12 C 0.4170(3) 0.54752(10) 0.3139(3) 0.0797(8) Uani 1 d .
H12A H 0.4440 0.5129 0.3403 0.120 Uiso 1 calc R
H12B H 0.4299 0.5558 0.2192 0.120 Uiso 1 calc R
H12C H 0.3022 0.5536 0.2918 0.120 Uiso 1 calc R
N11 N 0.5313(2) 0.57845(6) 0.4514(2) 0.0562(5) Uani 1 d .
C13 C 0.6857(3) 0.59462(7) 0.4525(3) 0.0508(6) Uani 1 d .
C14 C 0.8274(3) 0.56487(8) 0.5213(3) 0.0630(7) Uani 1 d .
H14 H 0.8244 0.5348 0.5706 0.076 Uiso 1 calc R
C15 C 0.9742(3) 0.57929(9) 0.5176(3) 0.0696(7) Uani 1 d .
H15 H 1.0703 0.5592 0.5659 0.083 Uiso 1 calc R
C16 C 0.9789(3) 0.62304(10) 0.4431(3) 0.0694(7) Uani 1 d .
H16 H 1.0779 0.6327 0.4406 0.083 Uiso 1 calc R
C17 C 0.8373(3) 0.65255(10) 0.3722(4) 0.0725(7) Uani 1 d .
H17 H 0.8404 0.6822 0.3211 0.087 Uiso 1 calc R
C18 C 0.6893(3) 0.63842(8) 0.3761(3) 0.0623(7) Uani 1 d .
H18 H 0.5932 0.6584 0.3274 0.075 Uiso 1 calc R
C2 C 0.4851(2) 0.59065(8) 0.5675(3) 0.0558(6) Uani 1 d .
O1 O 0.35326(19) 0.57433(7) 0.5605(2) 0.0815(6) Uani 1 d .
C3 C 0.6034(2) 0.62468(7) 0.7052(3) 0.0514(6) Uani 1 d .
H3 H 0.7201 0.6134 0.7421 0.062 Uiso 1 calc R
C31 C 0.5654(3) 0.62352(9) 0.8511(3) 0.0664(7) Uani 1 d .
H31A H 0.6283 0.6502 0.9258 0.080 Uiso 1 calc R
H31B H 0.4458 0.6302 0.8120 0.080 Uiso 1 calc R
C32 C 0.6096(4) 0.57423(9) 0.9445(4) 0.0761(8) Uani 1 d .
H32A H 0.5825 0.5770 1.0344 0.091 Uiso 1 calc R
H32B H 0.5382 0.5482 0.8723 0.091 Uiso 1 calc R
C33 C 0.7899(4) 0.55837(12) 1.0110(4) 0.0950(10) Uani 1 d .
H33A H 0.8622 0.5855 1.0756 0.114 Uiso 1 calc R
H33B H 0.8145 0.5524 0.9206 0.114 Uiso 1 calc R
C34 C 0.8332(5) 0.51159(13) 1.1161(5) 0.1248(14) Uani 1 d .
H34A H 0.9514 0.5041 1.1575 0.187 Uiso 1 calc R
H34B H 0.7669 0.4840 1.0515 0.187 Uiso 1 calc R
H34C H 0.8088 0.5171 1.2056 0.187 Uiso 1 calc R
C4 C 0.5861(3) 0.67770(8) 0.6395(3) 0.0543(6) Uani 1 d .
O5 O 0.4552(2) 0.69073(6) 0.5196(2) 0.0741(6) Uani 1 d .
N21 N 0.7155(2) 0.70982(6) 0.7177(2) 0.0602(6) Uani 1 d .
C23 C 0.8710(3) 0.69793(8) 0.8600(3) 0.0589(6) Uani 1 d .
C24 C 0.9879(3) 0.66643(9) 0.8496(3) 0.0675(7) Uani 1 d .
H24 H 0.9665 0.6527 0.7494 0.081 Uiso 1 calc R
C25 C 1.1373(4) 0.65508(13) 0.9878(5) 0.0941(10) Uani 1 d .
H25 H 1.2139 0.6328 0.9810 0.113 Uiso 1 calc R
C26 C 1.1718(5) 0.67641(18) 1.1330(5) 0.1130(13) Uani 1 d .
H26 H 1.2726 0.6689 1.2252 0.136 Uiso 1 calc R
C27 C 1.0606(6) 0.70867(16) 1.1450(4) 0.1059(12) Uani 1 d .
H27 H 1.0865 0.7234 1.2450 0.127 Uiso 1 calc R
C28 C 0.9069(4) 0.72008(11) 1.0079(4) 0.0843(9) Uani 1 d .
H28 H 0.8305 0.7421 1.0162 0.101 Uiso 1 calc R
C22 C 0.6962(4) 0.76110(9) 0.6543(4) 0.0836(8) Uani 1 d .
H22A H 0.7334 0.7625 0.5721 0.125 Uiso 1 calc R
H22B H 0.7633 0.7835 0.7418 0.125 Uiso 1 calc R
H22C H 0.5793 0.7708 0.6076 0.125 Uiso 1 calc R

loop_
_atom_site_aniso_label
_atom_site_aniso_U_11
_atom_site_aniso_U_22
_atom_site_aniso_U_33
_atom_site_aniso_U_23
_atom_site_aniso_U_13
_atom_site_aniso_U_12
C12 0.0782(18) 0.0786(16) 0.070(2) -0.0196(14) 0.0241(16) -0.0249(13)
N11 0.0493(10) 0.0618(11) 0.0561(13) -0.0105(9) 0.0233(10) -0.0102(8)
C13 0.0511(12) 0.0559(11) 0.0485(15) -0.0083(10) 0.0258(12) -0.0032(9)
C14 0.0654(15) 0.0600(13) 0.0712(19) 0.0053(11) 0.0381(14) 0.0079(10)
C15 0.0584(14) 0.0778(16) 0.080(2) 0.0000(13) 0.0387(15) 0.0118(11)
C16 0.0629(15) 0.0832(16) 0.0764(19) -0.0034(14) 0.0443(14) -0.0025(12)
C17 0.0764(16) 0.0724(15) 0.081(2) 0.0080(13) 0.0469(15) -0.0018(12)
C18 0.0566(13) 0.0687(14) 0.0612(17) 0.0059(12) 0.0271(13) 0.0058(10)
C2 0.0378(11) 0.0636(13) 0.0612(17) 0.0000(11) 0.0189(12) -0.0006(9)
O1 0.0446(9) 0.1102(14) 0.0929(16) -0.0102(10) 0.0346(10) -0.0166(8)
C3 0.0424(11) 0.0584(12) 0.0546(15) 0.0006(10) 0.0235(11) 0.0037(8)
C31 0.0718(15) 0.0729(14) 0.0661(18) -0.0046(12) 0.0418(14) 0.0004(11)
C32 0.104(2) 0.0717(16) 0.0688(19) -0.0037(13) 0.0535(18) -0.0099(14)
C33 0.107(2) 0.095(2) 0.072(2) 0.0212(16) 0.033(2) 0.0128(17)
C34 0.172(4) 0.100(2) 0.080(3) 0.0241(19) 0.039(3) 0.020(2)
C4 0.0499(13) 0.0616(12) 0.0502(16) 0.0008(11) 0.0223(13) 0.0115(10)
O5 0.0590(10) 0.0826(11) 0.0631(13) 0.0045(9) 0.0133(10) 0.0222(8)
N21 0.0638(12) 0.0542(10) 0.0599(14) 0.0052(9) 0.0264(12) 0.0022(8)
C23 0.0631(14) 0.0623(13) 0.0496(16) -0.0018(11) 0.0247(13) -0.0141(10)
C24 0.0509(14) 0.0864(16) 0.0580(18) 0.0035(13) 0.0190(15) -0.0052(11)
C25 0.0571(18) 0.122(2) 0.086(3) 0.018(2) 0.018(2) -0.0042(15)
C26 0.078(2) 0.161(4) 0.076(3) 0.022(3) 0.015(2) -0.036(2)
C27 0.116(3) 0.141(3) 0.049(2) -0.017(2) 0.028(2) -0.064(2)
C28 0.101(2) 0.0913(19) 0.065(2) -0.0138(15) 0.042(2) -0.0269(16)
C22 0.104(2) 0.0613(14) 0.090(2) 0.0144(14) 0.0498(19) 0.0040(13)

loop_
_atom_type_symbol
_atom_type_description
_atom_type_scat_dispersion_real
_atom_type_scat_dispersion_imag
_atom_type_scat_source
C C 0.0033 0.0016 'International Tables Vol C Tables 4.2.6.8 and 6.1.1.4'
H H 0.0000 0.0000 'International Tables Vol C Tables 4.2.6.8 and 6.1.1.4'
N N 0.0061 0.0033 'International Tables Vol C Tables 4.2.6.8 and 6.1.1.4'
O O 0.0106 0.0060 'International Tables Vol C Tables 4.2.6.8 and 6.1.1.4'

loop_
_geom_angle_atom_site_label_1
_geom_angle_atom_site_label_2
_geom_angle_atom_site_label_3
_geom_angle
C2 N11 C13 124.26(18)
C2 N11 C12 118.7(2)
C13 N11 C12 117.0(2)
C14 C13 C18 119.7(2)
C14 C13 N11 120.0(2)
C18 C13 N11 120.14(19)
C13 C14 C15 120.3(2)
C16 C15 C14 120.1(2)
C15 C16 C17 119.9(2)
C16 C17 C18 120.3(2)
C13 C18 C17 119.6(2)
O1 C2 N11 120.5(2)
O1 C2 C3 122.1(2)
N11 C2 C3 117.37(19)
C4 C3 C2 108.68(19)
C4 C3 C31 110.32(17)
C2 C3 C31 111.94(19)
C32 C31 C3 114.25(19)
C33 C32 C31 115.2(2)
C32 C33 C34 113.8(3)
O5 C4 N21 121.4(2)
O5 C4 C3 120.1(2)
N21 C4 C3 118.5(2)
C4 N21 C23 124.90(19)
C4 N21 C22 117.9(2)
C23 N21 C22 117.2(2)
C24 C23 C28 119.6(3)
C24 C23 N21 120.8(2)
C28 C23 N21 119.5(2)
C23 C24 C25 120.3(3)
C26 C25 C24 120.1(4)
C25 C26 C27 120.6(4)
C26 C27 C28 120.6(4)
C23 C28 C27 118.8(3)

loop_
_geom_bond_atom_site_label_1
_geom_bond_atom_site_label_2
_geom_bond_distance
C12 N11 1.462(3)
N11 C2 1.355(3)
N11 C13 1.438(3)
C13 C14 1.374(3)
C13 C18 1.376(3)
C14 C15 1.379(4)
C15 C16 1.368(4)
C16 C17 1.370(4)
C17 C18 1.389(4)
C2 O1 1.226(3)
C2 C3 1.522(3)
C3 C4 1.522(3)
C3 C31 1.535(4)
C31 C32 1.524(4)
C32 C33 1.491(4)
C33 C34 1.520(4)
C4 O5 1.230(3)
C4 N21 1.348(3)
N21 C23 1.436(3)
N21 C22 1.470(3)
C23 C24 1.377(4)
C23 C28 1.385(4)
C24 C25 1.385(4)
C25 C26 1.356(5)
C26 C27 1.357(5)
C27 C28 1.402(5)
